data_2105824
loop_
_publ_author_name
'Rodr\'iguez-Velamaz\'an, Jos\'e Alberto'
'Ca\~nadillas-Delgado, Laura'
'Castro, Miguel'
'McIntyre, Garry J.'
'Real, Jos\'e Antonio'

_publ_section_title
;
 Temperature- and pressure-dependent structural study of
 {Fe(pmd)~2~[Ag(CN)~2~]~2~}~<i>n~</i> spin-crossover compound by neutron
 Laue diffraction
;
_journal_issue 3
_journal_name_full 'Acta Crystallographica Section B'
_journal_page_first 436
_journal_page_last 443
_journal_paper_doi 10.1107/S2052520614003023
_journal_volume 70
_journal_year 2014
_chemical_formula_moiety 'C12 H8 Ag2 Fe N8'
_chemical_formula_sum 'C12 H8 Ag2 Fe N8'
_chemical_formula_weight 535.83
_space_group_IT_number 56
_symmetry_cell_setting orthorhombic
_symmetry_space_group_name_Hall '-P 2ab 2ac'
_symmetry_space_group_name_H-M 'P c c n'
_atom_sites_solution_hydrogens difmap
_atom_sites_solution_primary direct
_atom_sites_solution_secondary difmap
_audit_creation_method SHELXL-97
_cell_angle_alpha 90.00
_cell_angle_beta 90.00
_cell_angle_gamma 90.00
_cell_formula_units_Z 4
_cell_length_a 14.895(3)
_cell_length_b 8.125(3)
_cell_length_c 13.286(3)
_cell_measurement_temperature 200(2)
_cell_volume 1607.9(8)
_computing_cell_refinement 'NEWLAUEGEN (J. Campbell et al, 1998)'
_computing_data_reduction 'ARGONNE-BOXES(C. Wilkinson et al,1988)& LAUENORM (J. W. Campbell et al,1986'
_computing_structure_refinement 'SHELXL-97 (Sheldrick, 1997)'
_diffrn_ambient_temperature 200(2)
_diffrn_measured_fraction_theta_full 0.738
_diffrn_measured_fraction_theta_max 0.738
_diffrn_measurement_device_type 'ILL-VIVALDI Laue single xtal diffractometer'
_diffrn_radiation_source 'ILL neutron source'
_diffrn_radiation_type neutron
_diffrn_radiation_wavelength 0.90-3.00
_diffrn_reflns_av_R_equivalents 0.3661
_diffrn_reflns_av_sigmaI/netI 0.2479
_diffrn_reflns_limit_h_max 17
_diffrn_reflns_limit_h_min -11
_diffrn_reflns_limit_k_max 9
_diffrn_reflns_limit_k_min -9
_diffrn_reflns_limit_l_max 14
_diffrn_reflns_limit_l_min -15
_diffrn_reflns_number 4785
_diffrn_reflns_theta_full 30.86
_diffrn_reflns_theta_max 30.86
_diffrn_reflns_theta_min 4.01
_exptl_absorpt_coefficient_mu 0.094
_exptl_absorpt_correction_type none
_exptl_crystal_colour orange-yellow
_exptl_crystal_density_diffrn 2.214
_exptl_crystal_density_method 'not measured'
_exptl_crystal_description prism
_exptl_crystal_F_000 584
_exptl_crystal_size_max 1.0
_exptl_crystal_size_mid 0.6
_exptl_crystal_size_min 0.5
_refine_diff_density_max 1.053
_refine_diff_density_min -0.875
_refine_ls_extinction_method none
_refine_ls_goodness_of_fit_ref 1.359
_refine_ls_hydrogen_treatment refall
_refine_ls_matrix_type full
_refine_ls_number_parameters 142
_refine_ls_number_reflns 991
_refine_ls_number_restraints 0
_refine_ls_restrained_S_all 1.359
_refine_ls_R_factor_all 0.2460
_refine_ls_R_factor_gt 0.1715
_refine_ls_shift/su_max 0.000
_refine_ls_shift/su_mean 0.000
_refine_ls_structure_factor_coef Fsqd
_refine_ls_weighting_details 'calc w=1/[\s^2^(Fo^2^)+(0.1301P)^2^+25.1243P] where P=(Fo^2^+2Fc^2^)/3'
_refine_ls_weighting_scheme calc
_refine_ls_wR_factor_gt 0.3088
_refine_ls_wR_factor_ref 0.3368
_reflns_number_gt 735
_reflns_number_total 991
_reflns_threshold_expression >2sigma(I)
_cod_data_source_file xk5013sup1.cif
_cod_data_source_block fepmd6
_cod_depositor_comments 'Adding full bibliography for 2105819--2105831.cif.'
_cod_database_code 2105824

loop_
_symmetry_equiv_pos_as_xyz
'x, y, z'
'-x+1/2, -y+1/2, z'
'x+1/2, -y, -z+1/2'
'-x, y+1/2, -z+1/2'
'-x, -y, -z'
'x-1/2, y-1/2, -z'
'-x-1/2, y, z-1/2'
'x, -y-1/2, z-1/2'

loop_
_atom_site_type_symbol
_atom_site_label
_atom_site_fract_x
_atom_site_fract_y
_atom_site_fract_z
_atom_site_U_iso_or_equiv
_atom_site_adp_type
_atom_site_calc_flag
_atom_site_refinement_flags
_atom_site_occupancy
_atom_site_symmetry_multiplicity
N N3 0.6048(4) 0.0531(11) 0.0781(5) 0.0229(18) Uani d . 1 1
N N4 0.5640(4) 0.0670(10) -0.1198(4) 0.0234(18) Uani d . 1 1
N N2 0.3751(5) 0.4576(12) -0.0434(5) 0.030(2) Uani d . 1 1
N N1 0.4508(5) 0.2259(10) 0.0222(5) 0.0226(19) Uani d . 1 1
C C1 0.6111(6) 0.0859(13) -0.1884(7) 0.024(2) Uani d . 1 1
Ag Ag1 0.7059(7) 0.0869(15) -0.3036(7) 0.025(3) Uani d . 1 1
C C2 0.6704(6) 0.0729(14) 0.1241(6) 0.024(2) Uani d . 1 1
C C5 0.4107(7) 0.4509(15) 0.1293(8) 0.029(3) Uani d . 1 1
C C3 0.4125(6) 0.3112(14) -0.0531(6) 0.021(2) Uani d . 1 1
Fe Fe1 0.5000 0.0000 0.0000 0.016(3) Uani d S 1 2
C C6 0.4513(6) 0.2986(15) 0.1133(7) 0.025(3) Uani d . 1 1
C C4 0.3704(9) 0.5225(18) 0.0466(8) 0.037(3) Uani d . 1 1
H H5 0.4070(17) 0.503(3) 0.2006(16) 0.049(7) Uani d . 1 1
H H3 0.4167(14) 0.257(2) -0.1281(14) 0.035(6) Uani d . 1 1
H H6 0.4848(16) 0.236(2) 0.1755(16) 0.040(6) Uani d . 1 1
H H4 0.3363(18) 0.641(4) 0.0529(16) 0.067(9) Uani d . 1 1

loop_
_atom_site_aniso_label
_atom_site_aniso_U_11
_atom_site_aniso_U_22
_atom_site_aniso_U_33
_atom_site_aniso_U_12
_atom_site_aniso_U_13
_atom_site_aniso_U_23
N3 0.017(3) 0.032(5) 0.020(4) 0.002(3) -0.003(3) -0.003(3)
N4 0.024(3) 0.032(5) 0.014(3) -0.005(3) 0.006(3) 0.005(3)
N2 0.040(4) 0.038(5) 0.013(4) 0.012(4) -0.002(3) 0.007(3)
N1 0.026(4) 0.032(5) 0.010(3) 0.002(3) 0.000(3) -0.001(3)
C1 0.028(5) 0.033(7) 0.012(4) -0.002(4) 0.008(4) 0.008(4)
Ag1 0.022(5) 0.039(9) 0.014(5) -0.002(5) 0.006(4) -0.006(5)
C2 0.025(5) 0.033(7) 0.013(4) 0.011(4) -0.001(4) 0.005(4)
C5 0.045(6) 0.024(7) 0.018(6) 0.007(5) 0.000(4) -0.005(5)
C3 0.030(5) 0.020(7) 0.015(6) 0.011(5) -0.001(4) 0.001(4)
Fe1 0.015(5) 0.015(8) 0.017(5) 0.008(4) -0.005(3) 0.000(3)
C6 0.030(5) 0.031(7) 0.014(5) 0.007(5) -0.001(4) -0.007(5)
C4 0.051(8) 0.044(9) 0.016(6) 0.006(6) -0.007(5) -0.001(5)
H5 0.068(15) 0.06(2) 0.019(12) 0.014(12) 0.010(9) -0.005(10)
H3 0.061(14) 0.038(15) 0.007(10) 0.012(10) -0.004(8) 0.003(7)
H6 0.071(15) 0.019(15) 0.031(13) 0.022(10) -0.013(10) 0.003(8)
H4 0.080(17) 0.09(2) 0.035(13) 0.057(18) 0.002(11) -0.023(12)

loop_
_atom_type_symbol
_atom_type_description
_atom_type_scat_dispersion_real
_atom_type_scat_dispersion_imag
_atom_type_scat_source
C C 0.0000 0.0000 'International Tables Vol C Tables 4.2.6.8 and 6.1.1.4'
H H 0.0000 0.0000 'International Tables Vol C Tables 4.2.6.8 and 6.1.1.4'
Ag Ag 0.0000 0.0000 'International Tables Vol C Tables 4.2.6.8 and 6.1.1.4'
Fe Fe 0.0000 0.0000 'International Tables Vol C Tables 4.2.6.8 and 6.1.1.4'
N N 0.0000 0.0000 'International Tables Vol C Tables 4.2.6.8 and 6.1.1.4'

loop_
_geom_angle_atom_site_label_1
_geom_angle_atom_site_label_2
_geom_angle_atom_site_label_3
_geom_angle_site_symmetry_1
_geom_angle_site_symmetry_3
_geom_angle
C2 N3 Fe1 . . 174.7(8)
C1 N4 Fe1 . . 169.1(8)
C4 N2 C3 . . 118.4(9)
C4 N2 Ag1 . 4_654 121.9(9)
C3 N2 Ag1 . 4_654 119.1(6)
C3 N1 C6 . . 116.4(9)
C3 N1 Fe1 . . 121.3(6)
C6 N1 Fe1 . . 122.3(7)
N4 C1 Ag1 . . 171.0(9)
C2 Ag1 C1 7_755 . 160.0(6)
C2 Ag1 N2 7_755 4_644 91.6(4)
C1 Ag1 N2 . 4_644 105.1(5)
C2 Ag1 Ag1 7_755 2_655 69.9(5)
C1 Ag1 Ag1 . 2_655 107.7(5)
N2 Ag1 Ag1 4_644 2_655 124.8(4)
N3 C2 Ag1 . 7_756 173.5(9)
C4 C5 C6 . . 116.2(10)
C4 C5 H5 . . 121.9(17)
C6 C5 H5 . . 121.7(16)
N2 C3 N1 . . 124.9(8)
N2 C3 H3 . . 118.6(13)
N1 C3 H3 . . 116.5(14)
N3 Fe1 N3 . 5_655 180.0(4)
N3 Fe1 N4 . . 88.9(3)
N3 Fe1 N4 5_655 . 91.1(3)
N3 Fe1 N4 . 5_655 91.1(3)
N3 Fe1 N4 5_655 5_655 88.9(3)
N4 Fe1 N4 . 5_655 180.0(6)
N3 Fe1 N1 . . 90.7(3)
N3 Fe1 N1 5_655 . 89.3(3)
N4 Fe1 N1 . . 92.5(3)
N4 Fe1 N1 5_655 . 87.5(3)
N3 Fe1 N1 . 5_655 89.3(3)
N3 Fe1 N1 5_655 5_655 90.7(3)
N4 Fe1 N1 . 5_655 87.5(3)
N4 Fe1 N1 5_655 5_655 92.5(3)
N1 Fe1 N1 . 5_655 180.0(5)
N1 C6 C5 . . 121.6(9)
N1 C6 H6 . . 118.5(14)
C5 C6 H6 . . 119.9(13)
N2 C4 C5 . . 122.2(13)
N2 C4 H4 . . 116.8(16)
C5 C4 H4 . . 120.8(16)

loop_
_geom_bond_atom_site_label_1
_geom_bond_atom_site_label_2
_geom_bond_site_symmetry_2
_geom_bond_distance
N3 C2 . 1.165(11)
N3 Fe1 . 1.923(6)
N4 C1 . 1.160(11)
N4 Fe1 . 1.934(6)
N2 C4 . 1.309(16)
N2 C3 . 1.320(14)
N2 Ag1 4_654 2.587(12)
N1 C3 . 1.344(12)
N1 C6 . 1.347(12)
N1 Fe1 . 1.998(8)
C1 Ag1 . 2.083(12)
Ag1 C2 7_755 2.080(13)
Ag1 N2 4_644 2.587(12)
Ag1 Ag1 2_655 2.96(2)
C2 Ag1 7_756 2.080(13)
C5 C4 . 1.381(16)
C5 C6 . 1.393(16)
C5 H5 . 1.04(3)
C3 H3 . 1.09(2)
Fe1 N3 5_655 1.923(6)
Fe1 N4 5_655 1.934(6)
Fe1 N1 5_655 1.998(8)
C6 H6 . 1.09(2)
C4 H4 . 1.09(4)
